data_2009163
loop_
_publ_author_name
'Jau-Shuenn Wang'
'Chou-Fu Sheu'
'Jung-Si Lee'

_publ_section_title
;
 Tris[3,6-bis(2-pyridyl)pyridazine-<i>N</i>^1^,<i>N</i>^6^]nickel(II)
 diperchlorate 0.11-hydrate
;
_journal_issue 11
_journal_name_full 'Acta Crystallographica Section C'
_journal_page_first 1806
_journal_page_last 1809
_journal_paper_doi 10.1107/S0108270199009087
_journal_volume 55
_journal_year 1999
_chemical_formula_iupac '[Ni (C14 H10 N4)3] 2Cl O4 , 0.11H2 O'
_chemical_formula_moiety 'C42 H30 N12 Ni, 2(Cl O4), 0.11(H2 O)'
_chemical_formula_sum 'C42 H30.22 Cl2 N12 Ni O8.11'
_chemical_formula_weight 962.43
_chemical_name_systematic
;
Tris[3,6-bis(2'-pyridyl)pyridazine-N^1^,N^6^]nickel(II) diperchlorate
0.11-hydrate
;
_space_group_IT_number 2
_symmetry_cell_setting triclinic
_symmetry_space_group_name_Hall '-P 1'
_symmetry_space_group_name_H-M 'P -1'
_audit_creation_method SHELXL
_cell_angle_alpha 81.362(10)
_cell_angle_beta 87.180(12)
_cell_angle_gamma 67.335(9)
_cell_formula_units_Z 4
_cell_length_a 16.249(2)
_cell_length_b 16.3338(12)
_cell_length_c 17.414(3)
_cell_measurement_reflns_used 25
_cell_measurement_temperature 293(2)
_cell_measurement_theta_max 12.50
_cell_measurement_theta_min 5.94
_cell_volume 4216.3(10)
_computing_cell_refinement XSCANS
_computing_data_collection 'XSCANS (Siemens, 1994a)'
_computing_data_reduction 'SHELXTL (Siemens, 1994b)'
_computing_molecular_graphics SHELXTL
_computing_publication_material SHELXTL
_computing_structure_refinement 'SHELXL93 (Sheldrick, 1993)'
_computing_structure_solution 'SHELXS86 (Sheldrick, 1990)'
_diffrn_ambient_temperature 293(2)
_diffrn_measurement_device 'Siemens P4'
_diffrn_measurement_method '2\q/\w scans'
_diffrn_radiation_monochromator graphite
_diffrn_radiation_source 'fine-focus sealed tube'
_diffrn_radiation_type MoK\a
_diffrn_radiation_wavelength 0.71073
_diffrn_reflns_av_R_equivalents 0.020
_diffrn_reflns_av_sigmaI/netI 0.055
_diffrn_reflns_limit_h_max 18
_diffrn_reflns_limit_h_min 0
_diffrn_reflns_limit_k_max 19
_diffrn_reflns_limit_k_min -17
_diffrn_reflns_limit_l_max 20
_diffrn_reflns_limit_l_min -20
_diffrn_reflns_number 15335
_diffrn_reflns_theta_max 25
_diffrn_reflns_theta_min 1.81
_diffrn_standards_decay_% 5.35
_diffrn_standards_interval_count 97
_diffrn_standards_number 3
_exptl_absorpt_coefficient_mu 0.657
_exptl_absorpt_correction_T_max 0.877
_exptl_absorpt_correction_T_min 0.706
_exptl_absorpt_correction_type 'empirical via \y scans'
_exptl_absorpt_process_details '(North et al., 1968)'
_exptl_crystal_colour Orange
_exptl_crystal_density_diffrn 1.516
_exptl_crystal_density_meas ?
_exptl_crystal_description Block
_exptl_crystal_F_000 1973
_exptl_crystal_size_max 0.75
_exptl_crystal_size_mid 0.65
_exptl_crystal_size_min 0.20
_refine_diff_density_max 0.890
_refine_diff_density_min -0.544
_refine_ls_extinction_method none
_refine_ls_goodness_of_fit_all 1.046
_refine_ls_goodness_of_fit_obs 1.081
_refine_ls_hydrogen_treatment constr
_refine_ls_matrix_type full
_refine_ls_number_parameters 1181
_refine_ls_number_reflns 14748
_refine_ls_number_restraints 0
_refine_ls_restrained_S_all 1.052
_refine_ls_restrained_S_obs 1.081
_refine_ls_R_factor_all 0.096
_refine_ls_R_factor_obs .057
_refine_ls_shift/esd_max -0.001
_refine_ls_shift/esd_mean 0.000
_refine_ls_structure_factor_coef Fsqd
_refine_ls_weighting_details 'w = 1/[\s^2^(Fo^2^)+(0.0774P)^2^+4.0452P] where P=(Fo^2^+2Fc^2^)/3'
_refine_ls_weighting_scheme calc
_refine_ls_wR_factor_all 0.168
_refine_ls_wR_factor_obs .139
_reflns_number_observed 9987
_reflns_number_total 14758
_reflns_observed_criterion I>2\s(I)
_cod_data_source_file os1057.cif
_cod_data_source_block Compound1
_cod_depositor_comments
;
 Marking attached hydrogen atoms.

 Antanas Vaitkus,
 2018-09-25

The following automatic conversions were performed:
'_symmetry_cell_setting' value 'Triclinic' changed to 'triclinic'
according to '/home/saulius/struct/CIF-dictionaries/cif_core.dic'
dictionary named 'cif_core.dic' version 2.4.1 from 2010-06-29.

Automatic conversion script
Id: cif_fix_enum 1527 2010-12-29 10:47:43Z saulius 

The following automatic conversions were performed:

'_symmetry_cell_setting' value 'Triclinic' changed to 'triclinic'
according to /home/saulius/struct/CIF-dictionaries/cif_core.dic
dictionary named 'cif_core.dic' version 2.4.1 from 2010-06-29.

Automatic conversion script
Id: cif_fix_values 1715 2011-07-08 13:25:40Z adriana 

The following automatic conversions were performed:

'_exptl_crystal_density_meas' value 'not measured' was changed to '?'
- the value is perceived as not measured.

Automatic conversion script
Id: cif_fix_values 3008 2015-01-20 13:52:24Z robertas 

The following automatic conversions were performed:

'_refine_ls_weighting_scheme' value 'calc w =
1/[\s^2^(Fo^2^)+(0.0774P)^2^+4.0452P] where P=(Fo^2^+2Fc^2^)/3' was
changed to 'calc'. New tag '_refine_ls_weighting_details' was
created. The value of the new tag was set to 'w =
1/[\s^2^(Fo^2^)+(0.0774P)^2^+4.0452P] where P=(Fo^2^+2Fc^2^)/3'.

Automatic conversion script
Id: cif_fix_values 3143 2015-03-26 13:38:13Z robertas 
;
_cod_original_cell_volume 4216.2(9)
_cod_original_sg_symbol_H-M P-1
_cod_database_code 2009163

loop_
_symmetry_equiv_pos_as_xyz
'x, y, z'
'-x, -y, -z'

loop_
_atom_site_aniso_label
_atom_site_aniso_U_11
_atom_site_aniso_U_22
_atom_site_aniso_U_33
_atom_site_aniso_U_12
_atom_site_aniso_U_13
_atom_site_aniso_U_23
Ni1 .0339(3) .0355(3) .0399(3) -.0135(2) -.0025(2) -.0069(2)
N1A .032(2) .042(2) .043(2) -.015(2) -.002(2) -.011(2)
N2A .040(2) .042(2) .039(2) -.020(2) -.001(2) -.008(2)
N3A .047(2) .049(2) .042(2) -.021(2) .001(2) -.008(2)
N4A .094(4) .116(4) .044(3) -.031(3) -.008(3) -.015(3)
N1B .039(2) .041(2) .040(2) -.013(2) -.003(2) -.007(2)
N2B .040(2) .038(2) .041(2) -.015(2) -.004(2) -.007(2)
N3B .039(2) .047(2) .042(2) -.019(2) -.001(2) -.011(2)
N4B .052(3) .093(4) .082(3) -.033(3) -.016(2) -.017(3)
N1C .043(2) .038(2) .045(2) -.015(2) -.001(2) -.008(2)
N2C .037(2) .037(2) .044(2) -.015(2) -.003(2) -.007(2)
N3C .040(2) .040(2) .044(2) -.014(2) -.005(2) -.010(2)
N4C .052(2) .056(2) .061(3) -.030(2) -.010(2) -.006(2)
C1A .042(3) .057(3) .045(3) -.017(2) .003(2) -.015(2)
C2A .050(3) .063(3) .058(3) -.018(2) .009(2) -.029(3)
C3A .062(3) .048(3) .077(4) -.014(3) .005(3) -.026(3)
C4A .063(3) .038(3) .070(3) -.016(2) .004(3) -.009(2)
C5A .036(2) .041(2) .051(3) -.015(2) -.002(2) -.012(2)
C6A .040(2) .040(2) .049(3) -.016(2) -.003(2) -.005(2)
C7A .068(3) .041(3) .053(3) -.014(2) -.009(2) -.001(2)
C8A .073(4) .062(3) .044(3) -.024(3) -.008(2) .000(2)
C9A .050(3) .056(3) .041(3) -.026(2) -.001(2) -.011(2)
C10A .061(3) .078(4) .046(3) -.039(3) .009(2) -.018(3)
C11A .136(6) .072(4) .073(4) -.020(4) .036(4) -.021(3)
C12A .175(9) .106(6) .098(6) -.042(6) .063(6) -.048(5)
C13A .121(7) .158(8) .085(6) -.080(6) .043(5) -.076(6)
C14A .108(6) .166(8) .052(4) -.049(6) .001(4) -.039(5)
C1B .047(3) .053(3) .049(3) -.015(2) -.010(2) -.005(2)
C2B .059(3) .065(3) .044(3) -.015(3) -.014(2) -.004(2)
C3B .072(4) .055(3) .047(3) -.015(3) -.004(3) .007(2)
C4B .061(3) .055(3) .057(3) -.025(3) -.004(3) .005(2)
C5B .044(2) .036(2) .040(2) -.010(2) -.001(2) -.005(2)
C6B .041(2) .040(2) .047(3) -.017(2) .000(2) -.009(2)
C7B .071(4) .074(4) .059(3) -.048(3) -.009(3) .010(3)
C8B .060(3) .087(4) .074(4) -.049(3) -.012(3) .001(3)
C9B .045(3) .050(3) .047(3) -.023(2) -.003(2) -.013(2)
C10B .048(3) .055(3) .057(3) -.018(2) -.007(2) -.018(2)
C11B .070(4) .103(5) .060(4) -.041(4) -.019(3) .003(3)
C12B .112(6) .141(7) .068(4) -.057(5) -.033(4) .017(4)
C13B .083(5) .116(6) .083(5) -.024(4) -.040(4) -.014(4)
C14B .056(4) .106(5) .099(5) -.027(4) -.025(4) -.034(4)
C1C .054(3) .042(3) .065(3) -.020(2) .000(2) -.014(2)
C2C .066(4) .048(3) .088(4) -.020(3) .004(3) -.026(3)
C3C .063(4) .060(3) .091(4) -.010(3) .017(3) -.036(3)
C4C .045(3) .051(3) .076(4) -.014(2) .008(2) -.020(3)
C5C .039(2) .038(2) .045(2) -.013(2) -.002(2) -.002(2)
C6C .039(2) .038(2) .041(2) -.012(2) -.001(2) -.003(2)
C7C .034(2) .051(3) .065(3) -.014(2) .003(2) -.014(2)
C8C .039(3) .057(3) .064(3) -.023(2) -.006(2) -.007(2)
C9C .041(2) .043(2) .040(2) -.022(2) -.004(2) .001(2)
C10C .047(3) .047(3) .039(2) -.022(2) -.007(2) -.002(2)
C11C .054(3) .075(4) .069(3) -.028(3) -.001(3) -.033(3)
C12C .060(3) .079(4) .079(4) -.026(3) .004(3) -.037(3)
C13C .081(4) .061(3) .058(3) -.033(3) -.006(3) -.016(3)
C14C .065(3) .065(3) .061(3) -.037(3) -.012(3) -.007(3)
Ni2 .0376(3) .0363(3) .0376(3) -.0127(2) -.0047(2) -.0050(2)
N1D .042(2) .041(2) .048(2) -.017(2) -.006(2) -.006(2)
N2D .044(2) .046(2) .040(2) -.013(2) -.005(2) -.006(2)
N3D .050(2) .051(2) .040(2) -.015(2) -.008(2) -.005(2)
N4D .097(4) .098(4) .069(3) -.028(3) -.050(3) .016(3)
N1E .039(2) .043(2) .048(2) -.012(2) -.004(2) -.012(2)
N2E .036(2) .038(2) .044(2) -.015(2) -.006(2) -.005(2)
N3E .041(2) .046(2) .043(2) -.019(2) -.002(2) -.008(2)
N4E .057(2) .066(3) .042(2) -.021(2) -.007(2) -.007(2)
N1F .046(2) .034(2) .039(2) -.010(2) -.007(2) -.003(2)
N2F .040(2) .035(2) .042(2) -.012(2) -.005(2) -.003(2)
N3F .045(2) .041(2) .050(2) -.018(2) -.005(2) -.006(2)
N4F .071(3) .073(3) .070(3) -.041(3) -.007(2) -.016(2)
C1D .051(3) .052(3) .055(3) -.021(2) -.006(2) -.007(2)
C2D .050(3) .065(3) .071(4) -.026(3) -.003(3) -.014(3)
C3D .065(4) .082(4) .083(4) -.044(3) .012(3) -.013(3)
C4D .071(4) .072(4) .054(3) -.034(3) .012(3) -.009(3)
C5D .053(3) .041(2) .046(3) -.017(2) .007(2) -.010(2)
C6D .053(3) .046(3) .041(3) -.015(2) -.002(2) -.005(2)
C7D .080(4) .069(4) .042(3) -.033(3) .000(3) .000(2)
C8D .087(4) .066(3) .039(3) -.027(3) -.011(3) .000(2)
C9D .066(3) .044(3) .041(3) -.011(2) -.010(2) -.007(2)
C10D .062(3) .056(3) .048(3) -.009(3) -.016(3) -.011(2)
C11D .083(5) .135(6) .061(4) -.044(5) -.023(3) -.006(4)
C12D .088(5) .184(9) .093(6) -.067(6) -.021(4) -.019(6)
C13D .089(6) .164(9) .107(7) -.034(6) -.047(5) -.022(6)
C14D .123(7) .138(8) .101(7) -.021(6) -.072(6) .000(6)
C1E .049(3) .057(3) .048(3) -.014(2) -.003(2) -.017(2)
C2E .060(3) .067(4) .069(4) -.007(3) -.009(3) -.032(3)
C3E .075(4) .044(3) .090(4) -.006(3) -.014(3) -.025(3)
C4E .060(3) .041(3) .065(3) -.007(2) -.010(3) -.007(2)
C5E .036(2) .038(2) .056(3) -.009(2) -.007(2) -.006(2)
C6E .035(2) .035(2) .049(3) -.013(2) -.003(2) -.004(2)
C7E .053(3) .040(2) .053(3) -.011(2) -.010(2) .003(2)
C8E .050(3) .053(3) .045(3) -.015(2) -.008(2) .004(2)
C9E .040(2) .055(3) .041(2) -.024(2) -.005(2) -.005(2)
C10E .047(3) .055(3) .045(3) -.027(2) -.003(2) -.008(2)
C11E .100(4) .048(3) .056(3) -.017(3) -.019(3) -.007(2)
C12E .111(5) .053(3) .070(4) -.015(3) -.011(4) -.019(3)
C13E .094(4) .065(4) .061(4) -.040(3) .005(3) -.023(3)
C14E .069(4) .085(4) .042(3) -.037(3) -.004(2) -.006(3)
C1F .059(3) .045(3) .060(3) -.020(2) -.007(2) -.009(2)
C2F .083(4) .040(3) .065(3) -.017(3) -.004(3) -.017(2)
C3F .075(4) .049(3) .081(4) -.010(3) .014(3) -.026(3)
C4F .056(3) .051(3) .070(4) -.010(2) .011(3) -.013(3)
C5F .045(3) .038(2) .042(2) -.009(2) -.001(2) -.002(2)
C6F .043(3) .045(3) .040(2) -.012(2) .001(2) -.004(2)
C7F .039(3) .056(3) .071(3) -.015(2) .004(2) -.015(3)
C8F .041(3) .063(3) .070(3) -.024(2) -.001(2) -.005(3)
C9F .049(3) .049(3) .048(3) -.023(2) -.007(2) .000(2)
C10F .056(3) .051(3) .054(3) -.029(2) .000(2) -.008(2)
C11F .063(3) .056(3) .084(4) -.032(3) .003(3) -.018(3)
C12F .081(4) .056(3) .101(5) -.030(3) .016(4) -.021(3)
C13F .108(5) .074(4) .085(4) -.059(4) .012(4) -.029(3)
C14F .092(5) .083(4) .086(4) -.053(4) -.004(4) -.023(4)
Cl1 .0651(8) .0627(8) .0686(8) -.0346(7) .0042(7) -.0067(6)
O1A .124(4) .179(6) .098(4) -.095(4) -.018(3) -.011(4)
O2A .073(3) .099(3) .121(4) -.052(3) .010(3) -.009(3)
O3A .097(4) .124(4) .138(5) -.042(3) .029(3) -.066(4)
O4A .147(5) .080(3) .155(5) -.042(3) .028(4) .027(3)
Cl2 .0710(9) .0794(10) .0708(9) -.0345(8) -.0176(7) -.0108(7)
O1B .410(14) .100(5) .162(7) .047(7) -.147(8) -.049(5)
O2B .140(6) .270(10) .166(7) -.092(7) .038(5) -.026(7)
O3B .183(6) .171(6) .117(5) -.095(5) -.082(4) .031(4)
O4B .133(5) .153(5) .209(7) -.098(4) .014(5) -.073(5)
Cl3 .0664(9) .0731(9) .0673(9) -.0268(7) -.0170(7) .0010(7)
O1C .064(3) .194(7) .228(8) -.041(4) -.010(4) .032(6)
O2C .130(4) .077(3) .097(3) -.031(3) -.014(3) .002(3)
O3C .155(5) .189(6) .063(3) -.102(5) -.002(3) -.007(3)
O4C .191(6) .093(4) .098(4) -.065(4) -.015(4) -.021(3)
Cl4 .0741(10) .1152(14) .0681(10) -.0317(10) .0047(8) -.0201(9)
O1D .142(6) .280(10) .164(7) -.007(6) .050(5) .122(7)
O2D .202(8) .457(16) .344(13) -.206(10) .131(8) -.342(13)
O3D .094(4) .163(6) .116(4) -.021(4) -.014(3) .005(4)
O4D .097(4) .109(4) .108(4) -.010(3) .027(3) -.002(3)
O5 .096(17) .083(16) .15(2) -.027(12) -.008(14) -.015(14)

loop_
_atom_site_label
_atom_site_fract_x
_atom_site_fract_y
_atom_site_fract_z
_atom_site_U_iso_or_equiv
_atom_site_thermal_displace_type
_atom_site_calc_flag
_atom_site_refinement_flags
_atom_site_occupancy
_atom_site_disorder_group
_atom_site_type_symbol
_atom_site_attached_hydrogens
Ni1 .96005(3) .80191(3) .26144(3) .03608(15) Uani d . 1 . Ni 0
N1A .8785(2) .9282(2) .2878(2) .0383(8) Uani d . 1 . N 0
N2A .9396(2) .8790(2) .1535(2) .0390(8) Uani d . 1 . N 0
N3A .9714(2) .8422(2) .0894(2) .0452(9) Uani d . 1 . N 0
N4A .9642(4) .9000(4) -.1163(3) .086(2) Uani d . 1 . N 0
N1B .9595(2) .7293(2) .3695(2) .0407(8) Uani d . 1 . N 0
N2B .8559(2) .7613(2) .2497(2) .0392(8) Uani d . 1 . N 0
N3B .8031(2) .7903(2) .1866(2) .0412(8) Uani d . 1 . N 0
N4B .6035(3) .7835(3) .1160(3) .0728(13) Uani d . 1 . N 0
N1C 1.0602(2) .6920(2) .2212(2) .0414(8) Uani d . 1 . N 0
N2C 1.0739(2) .8242(2) .2810(2) .0391(8) Uani d . 1 . N 0
N3C 1.0707(2) .8931(2) .3157(2) .0408(8) Uani d . 1 . N 0
N4C 1.2138(3) .9899(3) .3786(2) .0531(10) Uani d . 1 . N 0
C1A .8573(3) .9500(3) .3601(3) .0478(11) Uani d . 1 . C 0
H1A .8688(3) .9042(3) .4018(3) .057 Uiso calc R 1 . H 0
C2A .8195(3) 1.0372(3) .3740(3) .0562(13) Uani d . 1 . C 0
H2A .8071(3) 1.0502(3) .4245(3) .067 Uiso calc R 1 . H 0
C3A .8003(4) 1.1045(4) .3131(3) .0626(14) Uani d . 1 . C 0
H3A .7741(4) 1.1639(4) .3216(3) .075 Uiso calc R 1 . H 0
C4A .8199(3) 1.0839(3) .2385(3) .0577(13) Uani d . 1 . C 0
H4A .8063(3) 1.1290(3) .1961(3) .069 Uiso calc R 1 . H 0
C5A .8603(3) .9947(3) .2281(3) .0416(10) Uani d . 1 . C 0
C6A .8884(3) .9657(3) .1506(3) .0428(10) Uani d . 1 . C 0
C7A .8656(3) 1.0216(3) .0802(3) .0567(13) Uani d . 1 . C 0
H7A .8291(3) 1.0819(3) .0781(3) .068 Uiso calc R 1 . H 0
C8A .8981(4) .9857(4) .0144(3) .0608(13) Uani d . 1 . C 0
H8A .8848(4) 1.0210(4) -.0340(3) .073 Uiso calc R 1 . H 0
C9A .9517(3) .8947(3) .0208(3) .0471(11) Uani d . 1 . C 0
C10A .9889(3) .8492(4) -.0482(3) .0571(13) Uani d . 1 . C 0
C11A 1.0435(5) .7613(5) -.0414(4) .100(2) Uani d . 1 . C 0
H11A 1.0612(5) .7280(5) .0074(4) .120 Uiso calc R 1 . H 0
C12A 1.0724(7) .7219(6) -.1079(5) .128(3) Uani d . 1 . C 0
H12A 1.1095(7) .6616(6) -.1045(5) .154 Uiso calc R 1 . H 0
C13A 1.0462(6) .7721(7) -.1773(5) .108(3) Uani d . 1 . C 0
H13A 1.0632(6) .7471(7) -.2229(5) .130 Uiso calc R 1 . H 0
C14A .9951(5) .8587(7) -.1793(4) .107(3) Uani d . 1 . C 0
H14A .9797(5) .8934(7) -.2278(4) .129 Uiso calc R 1 . H 0
C1B 1.0141(3) .7164(3) .4295(3) .0508(12) Uani d . 1 . C 0
H1B 1.0526(3) .7467(3) .4249(3) .061 Uiso calc R 1 . H 0
C2B 1.0157(3) .6605(4) .4972(3) .0589(13) Uani d . 1 . C 0
H2B 1.0540(3) .6538(4) .5378(3) .071 Uiso calc R 1 . H 0
C3B .9599(4) .6151(3) .5036(3) .0623(14) Uani d . 1 . C 0
H3B .9599(4) .5766(3) .5487(3) .075 Uiso calc R 1 . H 0
C4B .9035(3) .6268(3) .4426(3) .0580(13) Uani d . 1 . C 0
H4B .8658(3) .5956(3) .4460(3) .070 Uiso calc R 1 . H 0
C5B .9036(3) .6856(3) .3760(2) .0416(10) Uani d . 1 . C 0
C6B .8421(3) .7077(3) .3100(3) .0419(10) Uani d . 1 . C 0
C7B .7723(4) .6785(4) .3085(3) .0637(14) Uani d . 1 . C 0
H7B .7625(4) .6406(4) .3501(3) .076 Uiso calc R 1 . H 0
C8B .7191(4) .7071(4) .2444(3) .068(2) Uani d . 1 . C 0
H8B .6724(4) .6883(4) .2409(3) .082 Uiso calc R 1 . H 0
C9B .7353(3) .7647(3) .1841(3) .0455(11) Uani d . 1 . C 0
C10B .6771(3) .8027(3) .1138(3) .0522(12) Uani d . 1 . C 0
C11B .6957(4) .8545(4) .0521(3) .076(2) Uani d . 1 . C 0
H11B .7472(4) .8664(4) .0521(3) .092 Uiso calc R 1 . H 0
C12B .6378(5) .8890(6) -.0103(4) .107(3) Uani d . 1 . C 0
H12B .6496(5) .9239(6) -.0533(4) .128 Uiso calc R 1 . H 0
C13B .5625(5) .8707(5) -.0072(5) .097(2) Uani d . 1 . C 0
H13B .5210(5) .8944(5) -.0477(5) .116 Uiso calc R 1 . H 0
C14B .5492(4) .8187(5) .0541(4) .085(2) Uani d . 1 . C 0
H14B .4983(4) .8058(5) .0541(4) .102 Uiso calc R 1 . H 0
C1C 1.0490(3) .6258(3) .1913(3) .0526(12) Uani d . 1 . C 0
H1C .9927(3) .6233(3) .1934(3) .063 Uiso calc R 1 . H 0
C2C 1.1163(4) .5621(3) .1583(3) .0663(15) Uani d . 1 . C 0
H2C 1.1064(4) .5168(3) .1386(3) .080 Uiso calc R 1 . H 0
C3C 1.1991(4) .5664(4) .1547(4) .073(2) Uani d . 1 . C 0
H3C 1.2460(4) .5244(4) .1316(4) .088 Uiso calc R 1 . H 0
C4C 1.2125(3) .6331(3) .1855(3) .0578(13) Uani d . 1 . C 0
H4C 1.2684(3) .6367(3) .1835(3) .069 Uiso calc R 1 . H 0
C5C 1.1419(3) .6946(3) .2194(2) .0412(10) Uani d . 1 . C 0
C6C 1.1505(3) .7674(3) .2564(2) .0403(10) Uani d . 1 . C 0
C7C 1.2304(3) .7749(3) .2689(3) .0504(11) Uani d . 1 . C 0
H7C 1.2838(3) .7348(3) .2519(3) .060 Uiso calc R 1 . H 0
C8C 1.2288(3) .8424(3) .3066(3) .0519(12) Uani d . 1 . C 0
H8C 1.2813(3) .8489(3) .3173(3) .062 Uiso calc R 1 . H 0
C9C 1.1465(3) .9016(3) .3290(2) .0399(10) Uani d . 1 . C 0
C10C 1.1381(3) .9794(3) .3681(2) .0428(10) Uani d . 1 . C 0
C11C 1.0569(4) 1.0375(4) .3899(3) .0622(14) Uani d . 1 . C 0
H11C 1.0056(4) 1.0268(4) .3838(3) .075 Uiso calc R 1 . H 0
C12C 1.0520(4) 1.1126(4) .4211(3) .070(2) Uani d . 1 . C 0
H12C .9974(4) 1.1537(4) .4349(3) .084 Uiso calc R 1 . H 0
C13C 1.1288(4) 1.1247(4) .4311(3) .0636(14) Uani d . 1 . C 0
H13C 1.1279(4) 1.1743(4) .4517(3) .076 Uiso calc R 1 . H 0
C14C 1.2077(4) 1.0621(4) .4100(3) .0595(13) Uani d . 1 . C 0
H14C 1.2600(4) 1.0702(4) .4180(3) .071 Uiso calc R 1 . H 0
Ni2 .47779(4) .29961(3) .27968(3) .03748(15) Uani d . 1 . Ni 0
N1D .5736(2) .3523(2) .2430(2) .0433(9) Uani d . 1 . N 0
N2D .4444(2) .3471(2) .1633(2) .0444(9) Uani d . 1 . N 0
N3D .3715(3) .3456(3) .1319(2) .0482(9) Uani d . 1 . N 0
N4D .2463(4) .4197(4) -.0430(3) .092(2) Uani d . 1 . N 0
N1E .5626(2) .1705(2) .2605(2) .0434(9) Uani d . 1 . N 0
N2E .5252(2) .2408(2) .3901(2) .0390(8) Uani d . 1 . N 0
N3E .5054(2) .2873(2) .4503(2) .0424(8) Uani d . 1 . N 0
N4E .5428(3) .2582(3) .6544(2) .0552(10) Uani d . 1 . N 0
N1F .3810(2) .4105(2) .3191(2) .0417(8) Uani d . 1 . N 0
N2F .3705(2) .2627(2) .2925(2) .0402(8) Uani d . 1 . N 0
N3F .3752(2) .1872(2) .2691(2) .0449(9) Uani d . 1 . N 0
N4F .2423(3) .0867(3) .1991(3) .0664(12) Uani d . 1 . N 0
C1D .6369(3) .3547(3) .2871(3) .0520(12) Uani d . 1 . C 0
H1D .6362(3) .3366(3) .3403(3) .062 Uiso calc R 1 . H 0
C2D .7036(3) .3829(4) .2577(3) .0604(13) Uani d . 1 . C 0
H2D .7472(3) .3832(4) .2903(3) .072 Uiso calc R 1 . H 0
C3D .7040(4) .4102(4) .1801(4) .072(2) Uani d . 1 . C 0
H3D .7467(4) .4317(4) .1589(4) .086 Uiso calc R 1 . H 0
C4D .6407(4) .4057(4) .1331(3) .0640(14) Uani d . 1 . C 0
H4D .6419(4) .4215(4) .0796(3) .077 Uiso calc R 1 . H 0
C5D .5754(3) .3775(3) .1660(3) .0471(11) Uani d . 1 . C 0
C6D .5025(3) .3738(3) .1209(3) .0479(11) Uani d . 1 . C 0
C7D .4917(4) .3953(4) .0404(3) .0634(14) Uani d . 1 . C 0
H7D .5332(4) .4116(4) .0100(3) .076 Uiso calc R 1 . H 0
C8D .4189(4) .3920(4) .0074(3) .0655(15) Uani d . 1 . C 0
H8D .4104(4) .4043(4) -.0461(3) .079 Uiso calc R 1 . H 0
C9D .3577(3) .3698(3) .0559(3) .0531(12) Uani d . 1 . C 0
C10D .2718(4) .3727(3) .0267(3) .0588(13) Uani d . 1 . C 0
C11D .2237(5) .3317(5) .0697(4) .092(2) Uani d . 1 . C 0
H11D .2448(5) .2991(5) .1181(4) .111 Uiso calc R 1 . H 0
C12D .1422(5) .3383(6) .0417(5) .116(3) Uani d . 1 . C 0
H12D .1080(5) .3102(6) .0701(5) .139 Uiso calc R 1 . H 0
C13D .1147(6) .3877(7) -.0293(6) .122(3) Uani d . 1 . C 0
H13D .0600(6) .3959(7) -.0501(6) .147 Uiso calc R 1 . H 0
C14D .1682(7) .4247(6) -.0690(5) .129(3) Uani d . 1 . C 0
H14D .1494(7) .4560(6) -.1183(5) .154 Uiso calc R 1 . H 0
C1E .5819(3) .1378(3) .1928(3) .0522(12) Uani d . 1 . C 0
H1E .5673(3) .1780(3) .1469(3) .063 Uiso calc R 1 . H 0
C2E .6215(4) .0490(4) .1878(3) .068(2) Uani d . 1 . C 0
H2E .6346(4) .0291(4) .1397(3) .081 Uiso calc R 1 . H 0
C3E .6418(4) -.0110(4) .2547(4) .072(2) Uani d . 1 . C 0
H3E .6678(4) -.0722(4) .2526(4) .087 Uiso calc R 1 . H 0
C4E .6235(3) .0203(3) .3254(3) .0586(13) Uani d . 1 . C 0
H4E .6366(3) -.0195(3) .3714(3) .070 Uiso calc R 1 . H 0
C5E .5852(3) .1116(3) .3266(3) .0447(10) Uani d . 1 . C 0
C6E .5678(3) .1520(3) .3996(3) .0397(10) Uani d . 1 . C 0
C7E .5945(3) .1030(3) .4730(3) .0512(12) Uani d . 1 . C 0
H7E .6236(3) .0409(3) .4796(3) .061 Uiso calc R 1 . H 0
C8E .5764(3) .1494(3) .5348(3) .0517(12) Uani d . 1 . C 0
H8E .5945(3) .1199(3) .5847(3) .062 Uiso calc R 1 . H 0
C9E .5301(3) .2423(3) .5214(3) .0436(10) Uani d . 1 . C 0
C10E .5042(3) .2978(3) .5855(3) .0469(11) Uani d . 1 . C 0
C11E .4415(4) .3835(3) .5748(3) .071(2) Uani d . 1 . C 0
H11E .4155(4) .4088(3) .5260(3) .085 Uiso calc R 1 . H 0
C12E .4169(5) .4319(4) .6352(4) .081(2) Uani d . 1 . C 0
H12E .3749(5) .4904(4) .6284(4) .098 Uiso calc R 1 . H 0
C13E .4557(4) .3921(4) .7057(3) .069(2) Uani d . 1 . C 0
H13E .4400(4) .4226(4) .7485(3) .083 Uiso calc R 1 . H 0
C14E .5178(4) .3071(4) .7126(3) .0631(14) Uani d . 1 . C 0
H14E .5445(4) .2813(4) .7609(3) .076 Uiso calc R 1 . H 0
C1F .3939(3) .4801(3) .3415(3) .0545(12) Uani d . 1 . C 0
H1F .4489(3) .4848(3) .3319(3) .065 Uiso calc R 1 . H 0
C2F .3299(4) .5441(3) .3776(3) .0632(14) Uani d . 1 . C 0
H2F .3415(4) .5908(3) .3930(3) .076 Uiso calc R 1 . H 0
C3F .2481(4) .5384(4) .3908(3) .071(2) Uani d . 1 . C 0
H3F .2035(4) .5813(4) .4152(3) .085 Uiso calc R 1 . H 0
C4F .2329(4) .4687(3) .3674(3) .0624(14) Uani d . 1 . C 0
H4F .1775(4) .4644(3) .3748(3) .075 Uiso calc R 1 . H 0
C5F .3013(3) .4051(3) .3328(3) .0441(10) Uani d . 1 . C 0
C6F .2924(3) .3253(3) .3091(3) .0444(10) Uani d . 1 . C 0
C7F .2136(3) .3143(3) .3022(3) .0556(12) Uani d . 1 . C 0
H7F .1595(3) .3580(3) .3137(3) .067 Uiso calc R 1 . H 0
C8F .2170(3) .2369(3) .2778(3) .0568(13) Uani d . 1 . C 0
H8F .1652(3) .2268(3) .2722(3) .068 Uiso calc R 1 . H 0
C9F .3003(3) .1740(3) .2616(3) .0479(11) Uani d . 1 . C 0
C10F .3135(3) .0885(3) .2332(3) .0514(12) Uani d . 1 . C 0
C11F .3945(4) .0176(3) .2415(3) .0636(14) Uani d . 1 . C 0
H11F .4419(4) .0214(3) .2665(3) .076 Uiso calc R 1 . H 0
C12F .4041(4) -.0597(4) .2118(4) .077(2) Uani d . 1 . C 0
H12F .4580(4) -.1091(4) .2166(4) .093 Uiso calc R 1 . H 0
C13F .3323(5) -.0615(4) .1753(4) .080(2) Uani d . 1 . C 0
H13F .3369(5) -.1117(4) .1534(4) .096 Uiso calc R 1 . H 0
C14F .2538(5) .0114(4) .1714(4) .079(2) Uani d . 1 . C 0
H14F .2051(5) .0082(4) .1479(4) .095 Uiso calc R 1 . H 0
Cl1 .67614(9) .80876(9) .47513(8) .0628(3) Uani d . 1 . Cl 0
O1A .6190(4) .8240(4) .4093(3) .123(2) Uani d . 1 . O 0
O2A .7468(3) .8346(3) .4476(3) .0925(14) Uani d . 1 . O 0
O3A .6252(3) .8636(4) .5285(3) .115(2) Uani d . 1 . O 0
O4A .7036(4) .7185(3) .5043(4) .134(2) Uani d . 1 . O 0
Cl2 .76871(10) .27322(11) .47364(9) .0713(4) Uani d . 1 . Cl 0
O1B .7109(8) .3606(5) .4582(5) .259(6) Uani d . 1 . O 0
O2B .8301(5) .2673(6) .4128(5) .190(3) Uani d . 1 . O 0
O3B .8065(5) .2624(5) .5447(4) .151(3) Uani d . 1 . O 0
O4B .7252(4) .2201(4) .4598(4) .147(2) Uani d . 1 . O 0
Cl3 .95812(10) .43340(10) .27016(9) .0695(4) Uani d . 1 . Cl 0
O1C .8698(4) .4557(5) .2613(5) .171(3) Uani d . 1 . O 0
O2C .9968(4) .3444(3) .3099(3) .105(2) Uani d . 1 . O 0
O3C .9973(4) .4354(4) .1948(3) .125(2) Uani d . 1 . O 0
O4C .9841(4) .4868(3) .3110(3) .123(2) Uani d . 1 . O 0
Cl4 .30955(11) .76151(13) .03864(10) .0865(5) Uani d . 1 . Cl 0
O1D .3412(5) .8049(7) -.0181(5) .236(5) Uani d . 1 . O 0
O2D .2963(6) .6948(8) .0130(6) .283(7) Uani d . 1 . O 0
O3D .3756(4) .7197(4) .0965(3) .135(2) Uani d . 1 . O 0
O4D .2303(3) .8160(4) .0716(3) .116(2) Uani d . 1 . O 0
O5 .7909(15) .4898(14) .4141(15) .110(11) Uani d P .226(14) . O 2

loop_
_atom_type_symbol
_atom_type_description
_atom_type_scat_dispersion_real
_atom_type_scat_dispersion_imag
_atom_type_scat_source
C C 0.0033 0.0016 'International Tables Vol C Tables 4.2.6.8 and 6.1.1.4'
H H 0.0000 0.0000 'International Tables Vol C Tables 4.2.6.8 and 6.1.1.4'
N N 0.0061 0.0033 'International Tables Vol C Tables 4.2.6.8 and 6.1.1.4'
O O 0.0106 0.0060 'International Tables Vol C Tables 4.2.6.8 and 6.1.1.4'
Cl Cl 0.1484 0.1585 'International Tables Vol C Tables 4.2.6.8 and 6.1.1.4'
Ni Ni 0.3393 1.1124 'International Tables Vol C Tables 4.2.6.8 and 6.1.1.4'

loop_
_geom_angle_atom_site_label_1
_geom_angle_atom_site_label_2
_geom_angle_atom_site_label_3
_geom_angle
_geom_angle_publ_flag
N2A Ni1 N1B 171.09(14) y
N2A Ni1 N2C 92.17(13) y
N1B Ni1 N2C 95.92(14) y
N2A Ni1 N2B 94.25(13) y
N1B Ni1 N2B 78.04(14) y
N2C Ni1 N2B 171.86(13) y
N2A Ni1 N1A 78.08(14) y
N1B Ni1 N1A 97.92(14) y
N2C Ni1 N1A 91.45(13) y
N2B Ni1 N1A 94.77(13) y
N2A Ni1 N1C 93.03(14) y
N1B Ni1 N1C 92.31(14) y
N2C Ni1 N1C 78.01(13) y
N2B Ni1 N1C 96.63(13) y
N1A Ni1 N1C 166.04(14) y
C5A N1A C1A 118.2(4) ?
C5A N1A Ni1 115.0(3) ?
C1A N1A Ni1 125.5(3) ?
C6A N2A N3A 121.9(4) ?
C6A N2A Ni1 116.8(3) ?
N3A N2A Ni1 121.2(3) ?
N2A N3A C9A 118.4(4) ?
C10A N4A C14A 115.9(6) ?
C1B N1B C5B 118.6(4) ?
C1B N1B Ni1 126.1(3) ?
C5B N1B Ni1 115.0(3) ?
C6B N2B N3B 121.9(4) ?
C6B N2B Ni1 116.1(3) ?
N3B N2B Ni1 121.9(3) ?
C9B N3B N2B 118.9(4) ?
C14B N4B C10B 116.1(6) ?
C5C N1C C1C 118.5(4) ?
C5C N1C Ni1 114.6(3) ?
C1C N1C Ni1 126.6(3) ?
C6C N2C N3C 121.4(3) ?
C6C N2C Ni1 116.9(3) ?
N3C N2C Ni1 121.8(3) ?
C9C N3C N2C 118.6(3) ?
C10C N4C C14C 117.1(4) ?
N1A C1A C2A 122.3(5) ?
C3A C2A C1A 119.2(5) ?
C2A C3A C4A 119.5(5) ?
C3A C4A C5A 118.7(5) ?
N1A C5A C4A 122.0(4) ?
N1A C5A C6A 115.2(4) ?
C4A C5A C6A 122.8(4) ?
N2A C6A C7A 121.0(4) ?
N2A C6A C5A 114.1(4) ?
C7A C6A C5A 124.9(4) ?
C8A C7A C6A 118.0(5) ?
C7A C8A C9A 118.5(5) ?
N3A C9A C8A 122.1(4) ?
N3A C9A C10A 115.6(4) ?
C8A C9A C10A 122.3(4) ?
N4A C10A C11A 122.6(5) ?
N4A C10A C9A 115.4(5) ?
C11A C10A C9A 122.0(5) ?
C10A C11A C12A 119.1(7) ?
C13A C12A C11A 118.8(8) ?
C14A C13A C12A 118.5(7) ?
C13A C14A N4A 124.9(8) ?
N1B C1B C2B 123.1(5) ?
C3B C2B C1B 118.5(5) ?
C2B C3B C4B 119.6(5) ?
C3B C4B C5B 119.3(5) ?
N1B C5B C4B 120.9(4) ?
N1B C5B C6B 115.3(4) ?
C4B C5B C6B 123.7(4) ?
N2B C6B C7B 120.4(4) ?
N2B C6B C5B 114.9(4) ?
C7B C6B C5B 124.6(4) ?
C8B C7B C6B 117.8(5) ?
C7B C8B C9B 119.2(5) ?
N3B C9B C8B 121.6(4) ?
N3B C9B C10B 116.0(4) ?
C8B C9B C10B 122.4(4) ?
N4B C10B C11B 122.1(5) ?
N4B C10B C9B 115.1(5) ?
C11B C10B C9B 122.8(5) ?
C10B C11B C12B 119.6(6) ?
C13B C12B C11B 118.0(7) ?
C14B C13B C12B 119.2(6) ?
C13B C14B N4B 124.9(6) ?
N1C C1C C2C 122.9(5) ?
C1C C2C C3C 118.4(5) ?
C2C C3C C4C 119.8(5) ?
C3C C4C C5C 118.9(5) ?
N1C C5C C4C 121.5(4) ?
N1C C5C C6C 115.7(4) ?
C4C C5C C6C 122.8(4) ?
N2C C6C C7C 121.3(4) ?
N2C C6C C5C 114.2(4) ?
C7C C6C C5C 124.4(4) ?
C8C C7C C6C 118.2(4) ?
C7C C8C C9C 118.2(4) ?
N3C C9C C8C 122.3(4) ?
N3C C9C C10C 115.8(4) ?
C8C C9C C10C 121.9(4) ?
N4C C10C C11C 122.5(4) ?
N4C C10C C9C 115.8(4) ?
C11C C10C C9C 121.7(4) ?
C10C C11C C12C 119.4(5) ?
C13C C12C C11C 118.5(5) ?
C12C C13C C14C 118.5(5) ?
N4C C14C C13C 124.0(5) ?
N2F Ni2 N2E 93.15(13) y
N2F Ni2 N1F 78.09(14) y
N2E Ni2 N1F 92.81(13) y
N2F Ni2 N2D 89.91(14) y
N2E Ni2 N2D 172.78(14) y
N1F Ni2 N2D 94.22(14) y
N2F Ni2 N1D 167.23(14) y
N2E Ni2 N1D 99.57(14) y
N1F Ni2 N1D 99.99(14) y
N2D Ni2 N1D 77.60(14) y
N2F Ni2 N1E 91.43(14) y
N2E Ni2 N1E 78.39(14) y
N1F Ni2 N1E 166.01(15) y
N2D Ni2 N1E 95.01(14) y
N1D Ni2 N1E 92.26(14) y
C1D N1D C5D 118.2(4) ?
C1D N1D Ni2 126.1(3) ?
C5D N1D Ni2 115.3(3) ?
C6D N2D N3D 122.0(4) ?
C6D N2D Ni2 116.2(3) ?
N3D N2D Ni2 121.6(3) ?
C9D N3D N2D 118.8(4) ?
C10D N4D C14D 115.7(7) ?
C1E N1E C5E 117.8(4) ?
C1E N1E Ni2 128.0(3) ?
C5E N1E Ni2 112.9(3) ?
C6E N2E N3E 121.9(4) ?
C6E N2E Ni2 115.7(3) ?
N3E N2E Ni2 122.0(3) ?
C9E N3E N2E 118.3(4) ?
C14E N4E C10E 116.4(4) ?
C5F N1F C1F 117.8(4) ?
C5F N1F Ni2 115.3(3) ?
C1F N1F Ni2 126.3(3) ?
N3F N2F C6F 121.5(4) ?
N3F N2F Ni2 120.1(3) ?
C6F N2F Ni2 116.9(3) ?
N2F N3F C9F 119.1(4) ?
C14F N4F C10F 116.2(5) ?
N1D C1D C2D 123.2(5) ?
C3D C2D C1D 118.3(5) ?
C2D C3D C4D 119.4(5) ?
C3D C4D C5D 119.5(5) ?
N1D C5D C4D 121.3(5) ?
N1D C5D C6D 115.1(4) ?
C4D C5D C6D 123.6(4) ?
N2D C6D C7D 120.1(4) ?
N2D C6D C5D 114.7(4) ?
C7D C6D C5D 125.2(5) ?
C8D C7D C6D 118.4(5) ?
C7D C8D C9D 118.4(5) ?
N3D C9D C8D 122.0(5) ?
N3D C9D C10D 115.3(5) ?
C8D C9D C10D 122.7(5) ?
N4D C10D C11D 123.3(6) ?
N4D C10D C9D 115.1(5) ?
C11D C10D C9D 121.6(5) ?
C10D C11D C12D 120.0(7) ?
C13D C12D C11D 117.0(8) ?
C14D C13D C12D 118.9(8) ?
N4D C14D C13D 125.0(8) ?
N1E C1E C2E 123.2(5) ?
C1E C2E C3E 119.0(5) ?
C2E C3E C4E 119.3(5) ?
C3E C4E C5E 118.9(5) ?
N1E C5E C4E 121.7(4) ?
N1E C5E C6E 115.4(4) ?
C4E C5E C6E 122.9(4) ?
N2E C6E C7E 121.3(4) ?
N2E C6E C5E 114.7(4) ?
C7E C6E C5E 124.0(4) ?
C8E C7E C6E 117.6(4) ?
C7E C8E C9E 118.5(4) ?
N3E C9E C8E 122.4(4) ?
N3E C9E C10E 115.3(4) ?
C8E C9E C10E 122.2(4) ?
N4E C10E C11E 122.1(4) ?
N4E C10E C9E 116.3(4) ?
C11E C10E C9E 121.5(4) ?
C12E C11E C10E 120.3(5) ?
C13E C12E C11E 118.0(5) ?
C14E C13E C12E 118.9(5) ?
N4E C14E C13E 124.3(5) ?
N1F C1F C2F 122.9(5) ?
C1F C2F C3F 118.9(5) ?
C4F C3F C2F 119.3(5) ?
C3F C4F C5F 118.8(5) ?
N1F C5F C4F 122.4(4) ?
N1F C5F C6F 115.0(4) ?
C4F C5F C6F 122.6(4) ?
N2F C6F C7F 121.2(4) ?
N2F C6F C5F 113.2(4) ?
C7F C6F C5F 125.5(4) ?
C8F C7F C6F 118.1(4) ?
C7F C8F C9F 118.1(4) ?
N3F C9F C8F 121.9(4) ?
N3F C9F C10F 114.4(4) ?
C8F C9F C10F 123.8(4) ?
N4F C10F C11F 123.6(5) ?
N4F C10F C9F 115.5(4) ?
C11F C10F C9F 120.9(4) ?
C10F C11F C12F 118.6(5) ?
C13F C12F C11F 118.2(6) ?
C14F C13F C12F 119.0(6) ?
N4F C14F C13F 124.3(6) ?
O4A Cl1 O3A 112.2(4) ?
O4A Cl1 O2A 113.4(3) ?
O3A Cl1 O2A 110.5(3) ?
O4A Cl1 O1A 106.5(4) ?
O3A Cl1 O1A 106.9(4) ?
O2A Cl1 O1A 106.8(3) ?
O4B Cl2 O3B 120.3(4) ?
O4B Cl2 O1B 108.1(6) ?
O3B Cl2 O1B 107.3(4) ?
O4B Cl2 O2B 105.3(5) ?
O3B Cl2 O2B 112.4(5) ?
O1B Cl2 O2B 101.8(6) ?
O1C Cl3 O4C 117.1(5) ?
O1C Cl3 O2C 109.1(4) ?
O4C Cl3 O2C 106.5(3) ?
O1C Cl3 O3C 108.6(4) ?
O4C Cl3 O3C 107.2(3) ?
O2C Cl3 O3C 108.1(4) ?
O1D Cl4 O2D 109.9(7) ?
O1D Cl4 O3D 108.3(5) ?
O2D Cl4 O3D 105.1(7) ?
O1D Cl4 O4D 114.3(5) ?
O2D Cl4 O4D 109.1(4) ?
O3D Cl4 O4D 109.7(4) ?

loop_
_geom_bond_atom_site_label_1
_geom_bond_atom_site_label_2
_geom_bond_site_symmetry_2
_geom_bond_distance
_geom_bond_publ_flag
Ni1 N2A . 2.063(3) y
Ni1 N1B . 2.070(4) y
Ni1 N2C . 2.071(3) y
Ni1 N2B . 2.071(3) y
Ni1 N1A . 2.084(3) y
Ni1 N1C . 2.092(3) y
N1A C5A . 1.338(5) ?
N1A C1A . 1.351(5) ?
N2A C6A . 1.332(5) ?
N2A N3A . 1.333(5) ?
N3A C9A . 1.335(6) ?
N4A C10A . 1.323(7) ?
N4A C14A . 1.348(8) ?
N1B C1B . 1.342(5) ?
N1B C5B . 1.345(5) ?
N2B C6B . 1.329(5) ?
N2B N3B . 1.339(5) ?
N3B C9B . 1.325(5) ?
N4B C14B . 1.338(8) ?
N4B C10B . 1.345(6) ?
N1C C5C . 1.343(5) ?
N1C C1C . 1.343(5) ?
N2C C6C . 1.331(5) ?
N2C N3C . 1.338(5) ?
N3C C9C . 1.326(5) ?
N4C C10C . 1.331(6) ?
N4C C14C . 1.339(6) ?
C1A C2A . 1.371(6) ?
C2A C3A . 1.359(7) ?
C3A C4A . 1.383(7) ?
C4A C5A . 1.384(6) ?
C5A C6A . 1.490(6) ?
C6A C7A . 1.386(6) ?
C7A C8A . 1.356(7) ?
C8A C9A . 1.393(7) ?
C9A C10A . 1.489(6) ?
C10A C11A . 1.355(8) ?
C11A C12A . 1.384(9) ?
C12A C13A . 1.341(11) ?
C13A C14A . 1.332(11) ?
C1B C2B . 1.372(7) ?
C2B C3B . 1.368(7) ?
C3B C4B . 1.380(7) ?
C4B C5B . 1.391(6) ?
C5B C6B . 1.470(6) ?
C6B C7B . 1.393(6) ?
C7B C8B . 1.356(7) ?
C8B C9B . 1.386(7) ?
C9B C10B . 1.487(6) ?
C10B C11B . 1.361(7) ?
C11B C12B . 1.375(8) ?
C12B C13B . 1.364(10) ?
C13B C14B . 1.325(10) ?
C1C C2C . 1.360(7) ?
C2C C3C . 1.373(8) ?
C3C C4C . 1.376(7) ?
C4C C5C . 1.377(6) ?
C5C C6C . 1.490(6) ?
C6C C7C . 1.379(6) ?
C7C C8C . 1.357(6) ?
C8C C9C . 1.394(6) ?
C9C C10C . 1.488(6) ?
C10C C11C . 1.371(7) ?
C11C C12C . 1.387(7) ?
C12C C13C . 1.360(7) ?
C13C C14C . 1.370(7) ?
Ni2 N2F . 2.045(4) y
Ni2 N2E . 2.057(3) y
Ni2 N1F . 2.073(3) y
Ni2 N2D . 2.077(4) y
Ni2 N1D . 2.083(4) y
Ni2 N1E . 2.094(3) y
N1D C1D . 1.330(6) ?
N1D C5D . 1.345(6) ?
N2D C6D . 1.333(6) ?
N2D N3D . 1.339(5) ?
N3D C9D . 1.328(6) ?
N4D C10D . 1.326(7) ?
N4D C14D . 1.337(10) ?
N1E C1E . 1.342(6) ?
N1E C5E . 1.349(6) ?
N2E C6E . 1.333(5) ?
N2E N3E . 1.341(5) ?
N3E C9E . 1.334(5) ?
N4E C14E . 1.334(6) ?
N4E C10E . 1.335(6) ?
N1F C5F . 1.338(6) ?
N1F C1F . 1.348(6) ?
N2F N3F . 1.329(5) ?
N2F C6F . 1.339(5) ?
N3F C9F . 1.331(6) ?
N4F C14F . 1.332(7) ?
N4F C10F . 1.338(6) ?
C1D C2D . 1.382(7) ?
C2D C3D . 1.358(8) ?
C3D C4D . 1.376(8) ?
C4D C5D . 1.378(7) ?
C5D C6D . 1.479(6) ?
C6D C7D . 1.395(7) ?
C7D C8D . 1.363(7) ?
C8D C9D . 1.392(7) ?
C9D C10D . 1.490(7) ?
C10D C11D . 1.347(9) ?
C11D C12D . 1.394(9) ?
C12D C13D . 1.362(11) ?
C13D C14D . 1.348(12) ?
C1E C2E . 1.356(7) ?
C2E C3E . 1.368(8) ?
C3E C4E . 1.377(7) ?
C4E C5E . 1.381(6) ?
C5E C6E . 1.484(6) ?
C6E C7E . 1.393(6) ?
C7E C8E . 1.365(7) ?
C8E C9E . 1.398(6) ?
C9E C10E . 1.486(6) ?
C10E C11E . 1.369(7) ?
C11E C12E . 1.363(7) ?
C12E C13E . 1.359(8) ?
C13E C14E . 1.357(8) ?
C1F C2F . 1.366(7) ?
C2F C3F . 1.375(8) ?
C3F C4F . 1.374(7) ?
C4F C5F . 1.382(6) ?
C5F C6F . 1.486(6) ?
C6F C7F . 1.373(6) ?
C7F C8F . 1.373(7) ?
C8F C9F . 1.395(7) ?
C9F C10F . 1.485(6) ?
C10F C11F . 1.375(7) ?
C11F C12F . 1.387(7) ?
C12F C13F . 1.369(8) ?
C13F C14F . 1.365(9) ?
Cl1 O4A . 1.386(5) ?
Cl1 O3A . 1.398(5) ?
Cl1 O2A . 1.409(4) ?
Cl1 O1A . 1.442(5) ?
Cl2 O4B . 1.365(5) ?
Cl2 O3B . 1.365(5) ?
Cl2 O1B . 1.367(6) ?
Cl2 O2B . 1.406(7) ?
Cl3 O1C . 1.348(5) ?
Cl3 O4C . 1.395(5) ?
Cl3 O2C . 1.423(5) ?
Cl3 O3C . 1.432(5) ?
Cl4 O1D . 1.328(7) ?
Cl4 O2D . 1.329(8) ?
Cl4 O3D . 1.403(6) ?
Cl4 O4D . 1.406(5) ?
